data_2227618
loop_
_publ_author_name
'Saeed, Aamer'
'Simpson, Jim'

_publ_section_title
;
 2-Chloro-<i>N</i>-(4-methoxyphenyl)benzamide
;
_journal_coeditor_code HG2733
_journal_issue 11
_journal_name_full 'Acta Crystallographica Section E'
_journal_page_first o2963
_journal_page_last o2964
_journal_paper_doi 10.1107/S1600536810043035
_journal_volume 66
_journal_year 2010
_chemical_formula_iupac 'C14 H12 Cl N O2'
_chemical_formula_moiety 'C14 H12 Cl N O2'
_chemical_formula_sum 'C14 H12 Cl N O2'
_chemical_formula_weight 261.70
_chemical_name_systematic
;
2-Chloro-<i>N</i>-(4-methoxyphenyl)benzamide
;
_space_group_IT_number 14
_symmetry_cell_setting monoclinic
_symmetry_space_group_name_Hall '-P 2yn'
_symmetry_space_group_name_H-M 'P 1 21/n 1'
_atom_sites_solution_hydrogens geom
_atom_sites_solution_primary direct
_atom_sites_solution_secondary difmap
_cell_angle_alpha 90.00
_cell_angle_beta 99.563(3)
_cell_angle_gamma 90.00
_cell_formula_units_Z 4
_cell_length_a 13.1819(10)
_cell_length_b 5.0823(4)
_cell_length_c 18.4477(14)
_cell_measurement_reflns_used 3287
_cell_measurement_temperature 90(2)
_cell_measurement_theta_max 31.28
_cell_measurement_theta_min 2.24
_cell_volume 1218.72(16)
_computing_cell_refinement 'APEX2 and SAINT (Bruker 2006)'
_computing_data_collection 'APEX2 (Bruker 2006)'
_computing_data_reduction 'SAINT (Bruker 2006)'
_computing_molecular_graphics
;
SHELXTL (Sheldrick, 2008) and <i>Mercury</i> (Macrae <i>et al.</i>,
2008)
;
_computing_publication_material
;
SHELXL97 (Sheldrick, 2008), enCIFer (Allen <i>et al.</i>, 2004),
PLATON (Spek, 2009)
and publCIF (Westrip, 2010)
;
_computing_structure_refinement
;
SHELXL97 (Sheldrick, 2008) and <i>TITAN2000</i> (Hunter & Simpson,
1999)
;
_computing_structure_solution 'SHELXS97 (Sheldrick, 2008)'
_diffrn_ambient_temperature 90(2)
_diffrn_measured_fraction_theta_full 0.994
_diffrn_measured_fraction_theta_max 0.978
_diffrn_measurement_device_type 'Bruker APEXII CCD'
_diffrn_measurement_method \w
_diffrn_radiation_monochromator graphite
_diffrn_radiation_source 'fine-focus sealed tube'
_diffrn_radiation_type MoK\a
_diffrn_radiation_wavelength 0.71073
_diffrn_reflns_av_R_equivalents 0.0600
_diffrn_reflns_av_sigmaI/netI 0.0500
_diffrn_reflns_limit_h_max 17
_diffrn_reflns_limit_h_min -19
_diffrn_reflns_limit_k_max 7
_diffrn_reflns_limit_k_min -7
_diffrn_reflns_limit_l_max 27
_diffrn_reflns_limit_l_min -27
_diffrn_reflns_number 21245
_diffrn_reflns_theta_full 31.00
_diffrn_reflns_theta_max 32.24
_diffrn_reflns_theta_min 3.54
_diffrn_standards_number 0
_exptl_absorpt_coefficient_mu 0.306
_exptl_absorpt_correction_T_max 1.00000
_exptl_absorpt_correction_T_min 0.88495
_exptl_absorpt_correction_type multi-scan
_exptl_absorpt_process_details '(SADABS; Bruker, 2006)'
_exptl_crystal_colour colourless
_exptl_crystal_density_diffrn 1.426
_exptl_crystal_density_method 'not measured'
_exptl_crystal_description 'rectangular block'
_exptl_crystal_F_000 544
_exptl_crystal_size_max 0.50
_exptl_crystal_size_mid 0.23
_exptl_crystal_size_min 0.08
_refine_diff_density_max 0.459
_refine_diff_density_min -0.283
_refine_ls_extinction_method none
_refine_ls_goodness_of_fit_ref 1.062
_refine_ls_hydrogen_treatment mixed
_refine_ls_matrix_type full
_refine_ls_number_parameters 167
_refine_ls_number_reflns 4228
_refine_ls_number_restraints 0
_refine_ls_restrained_S_all 1.062
_refine_ls_R_factor_all 0.0667
_refine_ls_R_factor_gt 0.0406
_refine_ls_shift/su_max 0.001
_refine_ls_shift/su_mean 0.000
_refine_ls_structure_factor_coef Fsqd
_refine_ls_weighting_details 'calc w=1/[\s^2^(Fo^2^)+(0.0437P)^2^+0.2831P] where P=(Fo^2^+2Fc^2^)/3'
_refine_ls_weighting_scheme calc
_refine_ls_wR_factor_gt 0.0942
_refine_ls_wR_factor_ref 0.1037
_reflns_number_gt 3106
_reflns_number_total 4228
_reflns_threshold_expression I>2\s(I)
_cod_data_source_file hg2733.cif
_cod_data_source_block I
_cod_original_sg_symbol_H-M 'P 21/n'
_cod_database_code 2227618
_cod_database_fobs_code 2227618

loop_
_symmetry_equiv_pos_as_xyz
'x, y, z'
'-x+1/2, y+1/2, -z+1/2'
'-x, -y, -z'
'x-1/2, -y-1/2, z-1/2'

loop_
_atom_site_type_symbol
_atom_site_label
_atom_site_fract_x
_atom_site_fract_y
_atom_site_fract_z
_atom_site_U_iso_or_equiv
_atom_site_adp_type
_atom_site_calc_flag
_atom_site_refinement_flags
_atom_site_occupancy
_atom_site_disorder_assembly
_atom_site_disorder_group
N N1 0.48415(8) 0.3074(2) 0.61366(6) 0.0145(2) Uani d . 1 . .
H H1 0.4587(12) 0.461(3) 0.6155(9) 0.017 Uiso d . 1 . .
C C1 0.42206(10) 0.0944(2) 0.60396(7) 0.0137(2) Uani d . 1 . .
C C12 0.75384(10) 0.5034(3) 0.68248(7) 0.0155(3) Uani d . 1 . .
H H12 0.7893 0.6365 0.7128 0.019 Uiso calc R 1 . .
C C2 0.30910(9) 0.1564(2) 0.58872(7) 0.0127(2) Uani d . 1 . .
C C3 0.23760(10) 0.0166(2) 0.62149(7) 0.0150(2) Uani d . 1 . .
Cl Cl1 0.27487(3) -0.22099(7) 0.688318(18) 0.02032(9) Uani d . 1 . .
C C4 0.13309(11) 0.0697(3) 0.60386(8) 0.0212(3) Uani d . 1 . .
H H4 0.0853 -0.0258 0.6270 0.025 Uiso calc R 1 . .
C C5 0.09866(11) 0.2618(3) 0.55254(8) 0.0219(3) Uani d . 1 . .
H H5 0.0271 0.2958 0.5397 0.026 Uiso calc R 1 . .
C C6 0.16843(10) 0.4055(3) 0.51967(7) 0.0180(3) Uani d . 1 . .
H H6 0.1448 0.5388 0.4848 0.022 Uiso calc R 1 . .
C C7 0.27285(10) 0.3531(3) 0.53803(7) 0.0148(2) Uani d . 1 . .
H H7 0.3205 0.4525 0.5158 0.018 Uiso calc R 1 . .
C C8 0.59378(9) 0.3016(2) 0.62596(7) 0.0131(2) Uani d . 1 . .
C C9 0.64888(10) 0.1142(3) 0.59279(7) 0.0154(2) Uani d . 1 . .
H H9 0.6135 -0.0180 0.5620 0.019 Uiso calc R 1 . .
C C10 0.75521(10) 0.1228(3) 0.60506(7) 0.0167(3) Uani d . 1 . .
H H10 0.7927 -0.0051 0.5828 0.020 Uiso calc R 1 . .
C C11 0.80807(10) 0.3166(3) 0.64961(7) 0.0145(2) Uani d . 1 . .
O O2 0.91341(7) 0.3080(2) 0.65680(5) 0.0186(2) Uani d . 1 . .
C C14 0.96893(10) 0.5186(3) 0.69682(8) 0.0222(3) Uani d . 1 . .
H H14A 0.9452 0.6869 0.6742 0.033 Uiso calc R 1 . .
H H14B 1.0426 0.4979 0.6958 0.033 Uiso calc R 1 . .
H H14C 0.9571 0.5153 0.7479 0.033 Uiso calc R 1 . .
O O1 0.45382(7) -0.13338(18) 0.60577(6) 0.0192(2) Uani d . 1 . .
C C13 0.64644(10) 0.4933(3) 0.67043(7) 0.0159(3) Uani d . 1 . .
H H13 0.6090 0.6201 0.6931 0.019 Uiso calc R 1 . .

loop_
_atom_site_aniso_label
_atom_site_aniso_U_11
_atom_site_aniso_U_22
_atom_site_aniso_U_33
_atom_site_aniso_U_12
_atom_site_aniso_U_13
_atom_site_aniso_U_23
N1 0.0114(5) 0.0092(5) 0.0221(6) 0.0006(4) 0.0001(4) -0.0005(4)
C1 0.0123(6) 0.0127(5) 0.0155(6) 0.0003(5) 0.0003(5) 0.0006(4)
C12 0.0146(6) 0.0135(6) 0.0176(6) -0.0015(5) 0.0002(5) -0.0013(5)
C2 0.0117(6) 0.0117(5) 0.0144(6) -0.0002(4) 0.0012(4) -0.0018(4)
C3 0.0166(6) 0.0118(5) 0.0164(6) 0.0003(5) 0.0022(5) 0.0008(4)
Cl1 0.02428(18) 0.01703(15) 0.01980(16) 0.00019(13) 0.00408(13) 0.00509(12)
C4 0.0152(6) 0.0225(7) 0.0271(7) -0.0008(5) 0.0073(5) 0.0032(6)
C5 0.0107(6) 0.0273(7) 0.0278(7) 0.0032(5) 0.0035(5) 0.0034(6)
C6 0.0148(6) 0.0211(7) 0.0179(6) 0.0040(5) 0.0023(5) 0.0027(5)
C7 0.0139(6) 0.0144(6) 0.0164(6) 0.0017(5) 0.0030(5) 0.0009(4)
C8 0.0108(5) 0.0115(5) 0.0166(6) 0.0001(5) 0.0014(4) 0.0016(4)
C9 0.0151(6) 0.0139(6) 0.0172(6) -0.0008(5) 0.0023(5) -0.0021(5)
C10 0.0157(6) 0.0160(6) 0.0194(6) 0.0011(5) 0.0058(5) -0.0014(5)
C11 0.0117(6) 0.0167(6) 0.0150(6) -0.0007(5) 0.0019(4) 0.0027(5)
O2 0.0105(4) 0.0234(5) 0.0219(5) -0.0011(4) 0.0027(4) -0.0029(4)
C14 0.0129(6) 0.0278(7) 0.0249(7) -0.0058(5) 0.0001(5) -0.0021(6)
O1 0.0135(5) 0.0103(4) 0.0329(6) 0.0012(4) 0.0012(4) 0.0007(4)
C13 0.0135(6) 0.0124(6) 0.0214(6) 0.0010(5) 0.0020(5) -0.0007(5)

loop_
_atom_type_symbol
_atom_type_description
_atom_type_scat_dispersion_real
_atom_type_scat_dispersion_imag
_atom_type_scat_source
C C 0.0033 0.0016 'International Tables Vol C Tables 4.2.6.8 and 6.1.1.4'
H H 0.0000 0.0000 'International Tables Vol C Tables 4.2.6.8 and 6.1.1.4'
N N 0.0061 0.0033 'International Tables Vol C Tables 4.2.6.8 and 6.1.1.4'
O O 0.0106 0.0060 'International Tables Vol C Tables 4.2.6.8 and 6.1.1.4'
Cl Cl 0.1484 0.1585 'International Tables Vol C Tables 4.2.6.8 and 6.1.1.4'

loop_
_geom_angle_atom_site_label_1
_geom_angle_atom_site_label_2
_geom_angle_atom_site_label_3
_geom_angle_site_symmetry_1
_geom_angle_site_symmetry_3
_geom_angle
_geom_angle_publ_flag
C1 N1 C8 . . 125.48(11) ?
C1 N1 H1 . . 120.4(11) ?
C8 N1 H1 . . 114.0(11) ?
O1 C1 N1 . . 123.69(12) ?
O1 C1 C2 . . 121.67(11) ?
N1 C1 C2 . . 114.63(11) ?
C11 C12 C13 . . 119.19(12) ?
C11 C12 H12 . . 120.4 ?
C13 C12 H12 . . 120.4 ?
C3 C2 C7 . . 118.26(11) ?
C3 C2 C1 . . 122.13(11) ?
C7 C2 C1 . . 119.56(11) ?
C4 C3 C2 . . 120.99(12) ?
C4 C3 Cl1 . . 116.99(10) ?
C2 C3 Cl1 . . 121.97(10) ?
C3 Cl1 O1 . . 72.23(5) ?
C5 C4 C3 . . 119.83(13) ?
C5 C4 H4 . . 120.1 ?
C3 C4 H4 . . 120.1 ?
C4 C5 C6 . . 120.26(13) ?
C4 C5 H5 . . 119.9 ?
C6 C5 H5 . . 119.9 ?
C7 C6 C5 . . 119.61(13) ?
C7 C6 H6 . . 120.2 ?
C5 C6 H6 . . 120.2 ?
C6 C7 C2 . . 121.04(12) ?
C6 C7 H7 . . 119.5 ?
C2 C7 H7 . . 119.5 ?
C13 C8 C9 . . 119.53(12) ?
C13 C8 N1 . . 118.37(11) ?
C9 C8 N1 . . 122.07(12) ?
C10 C9 C8 . . 119.53(12) ?
C10 C9 H9 . . 120.2 ?
C8 C9 H9 . . 120.2 ?
C9 C10 C11 . . 120.85(12) ?
C9 C10 H10 . . 119.6 ?
C11 C10 H10 . . 119.6 ?
O2 C11 C12 . . 124.46(12) ?
O2 C11 C10 . . 115.67(11) ?
C12 C11 C10 . . 119.87(12) ?
C11 O2 C14 . . 116.64(10) ?
O2 C14 H14A . . 109.5 ?
O2 C14 H14B . . 109.5 ?
H14A C14 H14B . . 109.5 ?
O2 C14 H14C . . 109.5 ?
H14A C14 H14C . . 109.5 ?
H14B C14 H14C . . 109.5 ?
C1 O1 Cl1 . . 82.11(8) ?
C8 C13 C12 . . 121.01(12) ?
C8 C13 H13 . . 119.5 ?
C12 C13 H13 . . 119.5 ?

loop_
_geom_bond_atom_site_label_1
_geom_bond_atom_site_label_2
_geom_bond_site_symmetry_2
_geom_bond_distance
_geom_bond_publ_flag
N1 C1 . 1.3506(17) ?
N1 C8 . 1.4255(16) ?
N1 H1 . 0.854(17) ?
C1 O1 . 1.2298(15) ?
C1 C2 . 1.5021(17) ?
C12 C11 . 1.3870(18) ?
C12 C13 . 1.3970(18) ?
C12 H12 . 0.9500 ?
C2 C3 . 1.3957(18) ?
C2 C7 . 1.3977(17) ?
C3 C4 . 1.3883(19) ?
C3 Cl1 . 1.7373(13) ?
Cl1 O1 . 3.0456(11) ?
C4 C5 . 1.383(2) ?
C4 H4 . 0.9500 ?
C5 C6 . 1.3901(19) ?
C5 H5 . 0.9500 ?
C6 C7 . 1.3876(18) ?
C6 H6 . 0.9500 ?
C7 H7 . 0.9500 ?
C8 C13 . 1.3841(18) ?
C8 C9 . 1.3985(17) ?
C9 C10 . 1.3829(18) ?
C9 H9 . 0.9500 ?
C10 C11 . 1.3931(18) ?
C10 H10 . 0.9500 ?
C11 O2 . 1.3734(15) ?
O2 C14 . 1.4305(17) ?
C14 H14A . 0.9800 ?
C14 H14B . 0.9800 ?
C14 H14C . 0.9800 ?
C13 H13 . 0.9500 ?

loop_
_geom_hbond_atom_site_label_D
_geom_hbond_atom_site_label_H
_geom_hbond_atom_site_label_A
_geom_hbond_site_symmetry_A
_geom_hbond_distance_DH
_geom_hbond_distance_HA
_geom_hbond_distance_DA
_geom_hbond_angle_DHA
N1 H1 O1 1_565 0.854(17) 2.067(17) 2.8706(15) 156.4(15)
C13 H13 O1 1_565 0.95 2.69 3.2347(16) 116.8
C6 H6 O2 3_666 0.95 2.71 3.5657(17) 149.9
C12 H12 Cg2 2_545 0.95 2.88 3.6203(15) 136.0

loop_
_cod_related_entry_id
_cod_related_entry_database
_cod_related_entry_code
1 ChemSpider 307537
